data_7028541
loop_
_publ_author_name
'Sutradhar, Manas'
'Martins, Lu\'isa M D R S'
'Guedes da Silva, M F\'atima C'
'Alegria, Elisabete C. B. A.'
'Liu, Cai-Ming'
'Pombeiro, Armando J. L.'

_publ_section_title
;
 Dinuclear Mn(ii,ii) complexes: magnetic properties and microwave assisted
 oxidation of alcohols.
;
_journal_issue 10
_journal_name_full 'Dalton transactions (Cambridge, England : 2003)'
_journal_page_first 3966
_journal_page_last 3977
_journal_paper_doi 10.1039/c3dt52774c
_journal_volume 43
_journal_year 2014
_chemical_formula_moiety 'C48 H42 Mn2 N8 O6, 2(N O3), H2 O'
_chemical_formula_sum 'C48 H44 Mn2 N10 O13'
_chemical_formula_weight 1078.81
_chemical_name_systematic
;
 ?
;
_space_group_crystal_system monoclinic
_space_group_IT_number 15
_space_group_name_Hall '-C 2yc'
_space_group_name_H-M_alt 'C 1 2/c 1'
_symmetry_space_group_name_Hall '-C 2yc'
_symmetry_space_group_name_H-M 'C 1 2/c 1'
_atom_sites_solution_hydrogens mixed
_audit_creation_method SHELXL-2013
_cell_angle_alpha 90
_cell_angle_beta 100.2330(10)
_cell_angle_gamma 90
_cell_formula_units_Z 4
_cell_length_a 12.8357(4)
_cell_length_b 17.3807(5)
_cell_length_c 23.5331(6)
_cell_measurement_reflns_used 8555
_cell_measurement_temperature 296(2)
_cell_measurement_theta_max 24.32
_cell_measurement_theta_min 2.34
_cell_volume 5166.6(3)
_computing_cell_refinement 'Bruker SAINT'
_computing_data_collection 'Bruker APEX2'
_computing_data_reduction 'Bruker SAINT'
_computing_molecular_graphics 'Ortep-3 for Windows (Farrugia, 1997)'
_computing_publication_material 'WinGX publication routines (Farrugia, 1999)'
_computing_structure_refinement 'SHELXL-97 (Sheldrick, 2008)'
_computing_structure_solution 'SIR97 (Giacovazzo et al, 1997)'
_diffrn_ambient_temperature 296(2)
_diffrn_measured_fraction_theta_full 0.847
_diffrn_measured_fraction_theta_max 0.932
_diffrn_measurement_device_type 'Bruker APEX-II PHOTON 100 detector'
_diffrn_measurement_method '\f and \w scans'
_diffrn_radiation_type MoK\a
_diffrn_radiation_wavelength 0.71069
_diffrn_reflns_av_R_equivalents 0.0322
_diffrn_reflns_av_unetI/netI 0.0309
_diffrn_reflns_Laue_measured_fraction_full 0.847
_diffrn_reflns_Laue_measured_fraction_max 0.932
_diffrn_reflns_limit_h_max 14
_diffrn_reflns_limit_h_min -14
_diffrn_reflns_limit_k_max 20
_diffrn_reflns_limit_k_min -20
_diffrn_reflns_limit_l_max 25
_diffrn_reflns_limit_l_min -24
_diffrn_reflns_number 17872
_diffrn_reflns_point_group_measured_fraction_full 0.847
_diffrn_reflns_point_group_measured_fraction_max 0.932
_diffrn_reflns_theta_full 25.240
_diffrn_reflns_theta_max 24.362
_diffrn_reflns_theta_min 2.291
_exptl_absorpt_coefficient_mu 0.560
_exptl_absorpt_correction_T_max 0.884
_exptl_absorpt_correction_T_min 0.851
_exptl_absorpt_correction_type multi-scan
_exptl_absorpt_process_details sadabs
_exptl_crystal_colour yellow
_exptl_crystal_density_diffrn 1.387
_exptl_crystal_description block
_exptl_crystal_F_000 2224
_exptl_crystal_size_max 0.410
_exptl_crystal_size_mid 0.240
_exptl_crystal_size_min 0.220
_refine_diff_density_max 0.517
_refine_diff_density_min -0.581
_refine_diff_density_rms 0.081
_refine_ls_extinction_method none
_refine_ls_goodness_of_fit_ref 1.022
_refine_ls_hydrogen_treatment mixed
_refine_ls_matrix_type full
_refine_ls_number_parameters 333
_refine_ls_number_reflns 3953
_refine_ls_number_restraints 2
_refine_ls_restrained_S_all 1.031
_refine_ls_R_factor_all 0.0760
_refine_ls_R_factor_gt 0.0568
_refine_ls_shift/su_max 0.002
_refine_ls_shift/su_mean 0.000
_refine_ls_structure_factor_coef Fsqd
_refine_ls_weighting_details 'w=1/[\s^2^(Fo^2^)+(0.0887P)^2^+11.1031P] where P=(Fo^2^+2Fc^2^)/3'
_refine_ls_weighting_scheme calc
_refine_ls_wR_factor_gt 0.1456
_refine_ls_wR_factor_ref 0.1595
_reflns_Friedel_coverage 0.000
_reflns_number_gt 3062
_reflns_number_total 3953
_reflns_threshold_expression 'I > 2\s(I)'
_cod_data_source_file c3dt52774c.txt
_cod_data_source_block Compound4
_cod_database_code 7028541
_shelx_space_group_comment
;
The symmetry employed for this shelxl refinement is uniquely defined
by the following loop, which should always be used as a source of
symmetry information in preference to the above space-group names.
They are only intended as comments.
;
_shelx_estimated_absorpt_t_min 0.803
_shelx_estimated_absorpt_t_max 0.887
_shelxl_version_number 2013-4

loop_
_space_group_symop_operation_xyz
'x, y, z'
'-x, y, -z+1/2'
'x+1/2, y+1/2, z'
'-x+1/2, y+1/2, -z+1/2'
'-x, -y, -z'
'x, -y, z-1/2'
'-x+1/2, -y+1/2, -z'
'x+1/2, -y+1/2, z-1/2'

loop_
_atom_site_label
_atom_site_type_symbol
_atom_site_fract_x
_atom_site_fract_y
_atom_site_fract_z
_atom_site_U_iso_or_equiv
_atom_site_adp_type
_atom_site_occupancy
_atom_site_site_symmetry_order
_atom_site_calc_flag
_atom_site_refinement_flags_posn
_atom_site_refinement_flags_adp
_atom_site_refinement_flags_occupancy
C1 C 0.6896(3) 0.3887(2) 0.53263(15) 0.0394(8) Uani 1 1 d . . .
C2 C 0.6915(3) 0.4465(2) 0.48830(16) 0.0407(8) Uani 1 1 d . . .
C3 C 0.6547(3) 0.5190(2) 0.49373(19) 0.0534(10) Uani 1 1 d . . .
H3 H 0.6551 0.5552 0.4646 0.064 Uiso 1 1 calc R U .
C4 C 0.6145(4) 0.5389(2) 0.5459(2) 0.0634(12) Uani 1 1 d . . .
H4 H 0.5892 0.5885 0.5497 0.076 Uiso 1 1 calc R U .
C5 C 0.6128(3) 0.4859(2) 0.59065(19) 0.0566(11) Uani 1 1 d . . .
H5 H 0.5877 0.5007 0.6237 0.068 Uiso 1 1 calc R U .
C6 C 0.6489(3) 0.4102(2) 0.58557(16) 0.0430(9) Uani 1 1 d . . .
C7 C 0.6397(3) 0.3599(2) 0.63550(17) 0.0484(10) Uani 1 1 d . . .
H7 H 0.6156 0.3820 0.6668 0.058 Uiso 1 1 calc R U .
C8 C 0.6645(3) 0.1753(2) 0.69472(16) 0.0476(9) Uani 1 1 d . . .
C9 C 0.6491(3) 0.1346(3) 0.75190(17) 0.0513(10) Uani 1 1 d . . .
C10 C 0.6352(4) 0.1727(3) 0.80507(19) 0.0672(12) Uani 1 1 d . . .
H10 H 0.6351 0.2262 0.8059 0.081 Uiso 1 1 calc R U .
C11 C 0.6218(4) 0.1321(4) 0.8561(2) 0.0815(16) Uani 1 1 d . . .
H11 H 0.6118 0.1585 0.8891 0.098 Uiso 1 1 calc R U .
C12 C 0.6241(4) 0.0530(4) 0.8552(2) 0.0885(17) Uani 1 1 d . . .
H12 H 0.6165 0.0249 0.8878 0.106 Uiso 1 1 calc R U .
C13 C 0.6383(4) 0.0146(3) 0.8034(2) 0.0850(16) Uani 1 1 d . . .
H13 H 0.6397 -0.0389 0.8030 0.102 Uiso 1 1 calc R U .
C14 C 0.6506(4) 0.0556(3) 0.7520(2) 0.0677(12) Uani 1 1 d . . .
H14 H 0.6594 0.0288 0.7190 0.081 Uiso 1 1 calc R U .
C21 C 0.9573(4) 0.1713(3) 0.6474(2) 0.0738(14) Uani 1 1 d . . .
H21 H 0.9339 0.1209 0.6413 0.089 Uiso 1 1 calc R U .
C22 C 1.0570(4) 0.1839(4) 0.6814(3) 0.0887(17) Uani 1 1 d . . .
H22 H 1.0996 0.1427 0.6962 0.106 Uiso 1 1 calc R U .
C23 C 1.0900(4) 0.2573(4) 0.6921(2) 0.0839(16) Uani 1 1 d . . .
H23 H 1.1551 0.2674 0.7153 0.101 Uiso 1 1 calc R U .
C24 C 1.0263(4) 0.3167(3) 0.6684(2) 0.0756(14) Uani 1 1 d . . .
H24 H 1.0475 0.3675 0.6749 0.091 Uiso 1 1 calc R U .
C25 C 0.9295(3) 0.2992(3) 0.63437(19) 0.0609(12) Uani 1 1 d . . .
H25 H 0.8870 0.3398 0.6184 0.073 Uiso 1 1 calc R U .
C31 C 0.4873(3) 0.2473(3) 0.5095(2) 0.0604(11) Uani 1 1 d . . .
H31 H 0.5105 0.2965 0.5211 0.072 Uiso 1 1 calc R U .
C32 C 0.3860(4) 0.2389(3) 0.4782(2) 0.0695(13) Uani 1 1 d . . .
H32 H 0.3430 0.2818 0.4689 0.083 Uiso 1 1 calc R U .
C33 C 0.3499(4) 0.1678(3) 0.4610(2) 0.0751(14) Uani 1 1 d . . .
H33 H 0.2822 0.1608 0.4398 0.090 Uiso 1 1 calc R U .
C34 C 0.4163(4) 0.1065(3) 0.4761(3) 0.0901(18) Uani 1 1 d . . .
H34 H 0.3943 0.0568 0.4654 0.108 Uiso 1 1 calc R U .
C35 C 0.5169(4) 0.1195(3) 0.5076(2) 0.0703(13) Uani 1 1 d . . .
H35 H 0.5609 0.0774 0.5178 0.084 Uiso 1 1 calc R U .
N2 N 0.8938(3) 0.22805(19) 0.62318(14) 0.0509(8) Uani 1 1 d . . .
N3 N 0.5536(2) 0.18856(18) 0.52403(14) 0.0487(8) Uani 1 1 d . . .
N11 N 0.6626(2) 0.28889(18) 0.63828(13) 0.0456(8) Uani 1 1 d D . .
N12 N 0.6452(3) 0.2509(2) 0.69070(13) 0.0521(8) Uani 1 1 d D . .
H12A H 0.6236 0.2758 0.7179 0.062 Uiso 1 1 calc R U .
O1 O 0.72352(19) 0.31914(14) 0.52185(10) 0.0423(6) Uani 1 1 d . . .
O2 O 0.6950(3) 0.14131(17) 0.65319(13) 0.0681(9) Uani 1 1 d . . .
O3 O 0.7330(2) 0.42184(15) 0.43787(12) 0.0568(7) Uani 1 1 d . . .
H3A H 0.7431 0.4565 0.4093 0.068 Uiso 1 1 calc R U .
Mn1 Mn 0.72689(4) 0.20822(3) 0.56859(2) 0.0408(2) Uani 1 1 d . . .
O42 O 0.7356(4) 0.9638(2) 0.63667(19) 0.1122(15) Uani 1 1 d . . .
O20W O 1.0000 0.8350(4) 0.7500 0.120(2) Uani 1 2 d DS T P
N40 N 0.8080(6) 0.9274(4) 0.6706(2) 0.1145(19) Uani 1 1 d . . .
O41 O 0.8880(6) 0.9317(8) 0.6641(4) 0.335(9) Uani 1 1 d . . .
O40 O 0.7853(5) 0.8848(3) 0.7096(3) 0.160(2) Uani 1 1 d . . .
H20A H 0.943(7) 0.859(6) 0.722(4) 0.240 Uiso 1 1 d D U .

loop_
_atom_site_aniso_label
_atom_site_aniso_U_11
_atom_site_aniso_U_22
_atom_site_aniso_U_33
_atom_site_aniso_U_23
_atom_site_aniso_U_13
_atom_site_aniso_U_12
C1 0.0331(18) 0.036(2) 0.048(2) -0.0024(16) 0.0031(16) -0.0027(15)
C2 0.0408(19) 0.035(2) 0.047(2) 0.0020(16) 0.0105(16) -0.0053(16)
C3 0.059(2) 0.035(2) 0.066(3) 0.0098(18) 0.012(2) -0.0010(18)
C4 0.068(3) 0.034(2) 0.092(3) 0.002(2) 0.026(3) 0.008(2)
C5 0.064(3) 0.048(3) 0.066(3) -0.008(2) 0.031(2) 0.004(2)
C6 0.042(2) 0.040(2) 0.049(2) 0.0008(16) 0.0126(17) -0.0016(16)
C7 0.055(2) 0.045(3) 0.047(2) -0.0027(17) 0.0150(19) 0.0008(18)
C8 0.047(2) 0.052(3) 0.044(2) 0.0029(18) 0.0083(18) -0.0002(18)
C9 0.038(2) 0.067(3) 0.049(2) 0.0156(19) 0.0083(18) 0.0038(19)
C10 0.072(3) 0.074(3) 0.058(3) 0.008(2) 0.016(2) 0.014(2)
C11 0.089(4) 0.105(5) 0.054(3) 0.016(3) 0.023(3) 0.020(3)
C12 0.093(4) 0.113(5) 0.064(3) 0.043(3) 0.025(3) 0.009(3)
C13 0.101(4) 0.071(4) 0.083(4) 0.027(3) 0.017(3) 0.001(3)
C14 0.069(3) 0.069(3) 0.067(3) 0.014(2) 0.018(2) 0.004(2)
C21 0.060(3) 0.067(3) 0.088(4) -0.002(3) -0.004(3) 0.012(2)
C22 0.060(3) 0.089(4) 0.107(4) 0.003(3) -0.012(3) 0.016(3)
C23 0.049(3) 0.113(5) 0.082(4) -0.008(3) -0.008(3) 0.001(3)
C24 0.058(3) 0.083(4) 0.082(3) -0.010(3) 0.000(3) -0.012(3)
C25 0.055(3) 0.063(3) 0.063(3) 0.004(2) 0.004(2) 0.001(2)
C31 0.047(2) 0.046(3) 0.087(3) 0.000(2) 0.011(2) -0.004(2)
C32 0.055(3) 0.056(3) 0.096(4) 0.006(3) 0.008(2) -0.002(2)
C33 0.055(3) 0.071(3) 0.094(4) 0.002(3) 0.000(3) -0.012(2)
C34 0.073(3) 0.052(3) 0.136(5) -0.010(3) -0.006(3) -0.015(3)
C35 0.060(3) 0.047(3) 0.100(4) 0.002(2) 0.003(3) 0.000(2)
N2 0.0473(18) 0.051(2) 0.053(2) 0.0010(16) 0.0064(15) 0.0052(16)
N3 0.0458(18) 0.043(2) 0.059(2) 0.0023(15) 0.0135(15) -0.0068(15)
N11 0.0456(17) 0.048(2) 0.0449(18) 0.0037(14) 0.0131(14) -0.0008(15)
N12 0.063(2) 0.053(2) 0.0448(19) 0.0088(15) 0.0208(16) 0.0059(17)
O1 0.0460(14) 0.0334(14) 0.0488(15) 0.0017(11) 0.0118(12) 0.0016(11)
O2 0.097(2) 0.0531(19) 0.061(2) 0.0061(14) 0.0352(18) 0.0040(16)
O3 0.0725(19) 0.0465(16) 0.0555(17) 0.0091(13) 0.0222(15) 0.0018(14)
Mn1 0.0431(3) 0.0388(4) 0.0416(4) 0.0045(2) 0.0105(2) 0.0000(2)
O42 0.162(4) 0.084(3) 0.092(3) 0.011(2) 0.025(3) -0.007(3)
O20W 0.124(6) 0.113(5) 0.138(6) 0.000 0.063(5) 0.000
N40 0.118(5) 0.148(6) 0.074(4) 0.014(4) 0.009(3) 0.022(4)
O41 0.101(5) 0.62(2) 0.299(12) 0.283(13) 0.074(6) 0.096(8)
O40 0.203(6) 0.131(4) 0.136(5) 0.070(4) 0.003(4) -0.036(4)

loop_
_atom_type_symbol
_atom_type_description
_atom_type_scat_dispersion_real
_atom_type_scat_dispersion_imag
_atom_type_scat_source
C C 0.0033 0.0016 'International Tables Vol C Tables 4.2.6.8 and 6.1.1.4'
H H 0.0000 0.0000 'International Tables Vol C Tables 4.2.6.8 and 6.1.1.4'
N N 0.0061 0.0033 'International Tables Vol C Tables 4.2.6.8 and 6.1.1.4'
O O 0.0106 0.0060 'International Tables Vol C Tables 4.2.6.8 and 6.1.1.4'
Mn Mn 0.3368 0.7283 'International Tables Vol C Tables 4.2.6.8 and 6.1.1.4'

loop_
_geom_angle_atom_site_label_1
_geom_angle_atom_site_label_2
_geom_angle_atom_site_label_3
_geom_angle
_geom_angle_site_symmetry_1
_geom_angle_site_symmetry_3
O1 C1 C2 116.5(3) . .
O1 C1 C6 124.7(3) . .
C2 C1 C6 118.9(3) . .
C3 C2 C1 121.6(3) . .
C3 C2 O3 122.4(3) . .
C1 C2 O3 116.1(3) . .
C2 C3 C4 118.7(4) . .
C2 C3 H3 120.6 . .
C4 C3 H3 120.6 . .
C5 C4 C3 122.2(4) . .
C5 C4 H4 118.9 . .
C3 C4 H4 118.9 . .
C4 C5 C6 120.1(4) . .
C4 C5 H5 120.0 . .
C6 C5 H5 120.0 . .
C5 C6 C1 118.6(3) . .
C5 C6 C7 114.1(3) . .
C1 C6 C7 127.2(3) . .
N11 C7 C6 124.3(4) . .
N11 C7 H7 117.9 . .
C6 C7 H7 117.9 . .
O2 C8 N12 118.9(3) . .
O2 C8 C9 124.0(4) . .
N12 C8 C9 117.1(3) . .
C14 C9 C10 117.2(4) . .
C14 C9 C8 116.7(4) . .
C10 C9 C8 126.0(4) . .
C11 C10 C9 123.4(5) . .
C11 C10 H10 118.3 . .
C9 C10 H10 118.3 . .
C12 C11 C10 118.2(5) . .
C12 C11 H11 120.9 . .
C10 C11 H11 120.9 . .
C11 C12 C13 119.2(4) . .
C11 C12 H12 120.4 . .
C13 C12 H12 120.4 . .
C12 C13 C14 122.4(5) . .
C12 C13 H13 118.8 . .
C14 C13 H13 118.8 . .
C9 C14 C13 119.6(5) . .
C9 C14 H14 120.2 . .
C13 C14 H14 120.2 . .
N2 C21 C22 123.6(5) . .
N2 C21 H21 118.2 . .
C22 C21 H21 118.2 . .
C23 C22 C21 118.5(5) . .
C23 C22 H22 120.7 . .
C21 C22 H22 120.7 . .
C22 C23 C24 119.2(5) . .
C22 C23 H23 120.4 . .
C24 C23 H23 120.4 . .
C23 C24 C25 118.6(5) . .
C23 C24 H24 120.7 . .
C25 C24 H24 120.7 . .
N2 C25 C24 124.1(4) . .
N2 C25 H25 118.0 . .
C24 C25 H25 118.0 . .
N3 C31 C32 123.5(4) . .
N3 C31 H31 118.2 . .
C32 C31 H31 118.2 . .
C33 C32 C31 119.6(5) . .
C33 C32 H32 120.2 . .
C31 C32 H32 120.2 . .
C32 C33 C34 117.8(4) . .
C32 C33 H33 121.1 . .
C34 C33 H33 121.1 . .
C33 C34 C35 119.2(5) . .
C33 C34 H34 120.4 . .
C35 C34 H34 120.4 . .
N3 C35 C34 123.6(4) . .
N3 C35 H35 118.2 . .
C34 C35 H35 118.2 . .
C25 N2 C21 116.0(4) . .
C25 N2 Mn1 120.0(3) . .
C21 N2 Mn1 123.9(3) . .
C35 N3 C31 116.3(4) . .
C35 N3 Mn1 122.1(3) . .
C31 N3 Mn1 121.5(3) . .
C7 N11 N12 114.7(3) . .
C7 N11 Mn1 129.4(3) . .
N12 N11 Mn1 115.9(2) . .
C8 N12 N11 117.0(3) . .
C8 N12 H12A 121.5 . .
N11 N12 H12A 121.5 . .
C1 O1 Mn1 132.6(2) . .
C1 O1 Mn1 120.3(2) . 7_656
Mn1 O1 Mn1 106.61(10) . 7_656
C8 O2 Mn1 122.5(3) . .
C2 O3 Mn1 117.3(2) . 7_656
C2 O3 H3A 121.4 . .
Mn1 O3 H3A 121.4 7_656 .
O1 Mn1 N3 88.34(10) . .
O1 Mn1 N2 94.60(11) . .
N3 Mn1 N2 173.49(12) . .
O1 Mn1 O3 142.82(9) . 7_656
N3 Mn1 O3 91.90(11) . 7_656
N2 Mn1 O3 89.26(11) . 7_656
O1 Mn1 O1 73.39(10) . 7_656
N3 Mn1 O1 87.33(10) . 7_656
N2 Mn1 O1 99.07(10) . 7_656
O3 Mn1 O1 69.49(9) 7_656 7_656
O1 Mn1 O2 147.27(10) . .
N3 Mn1 O2 90.73(12) . .
N2 Mn1 O2 83.65(12) . .
O3 Mn1 O2 69.91(10) 7_656 .
O1 Mn1 O2 139.26(10) 7_656 .
O1 Mn1 N11 81.54(10) . .
N3 Mn1 N11 88.65(11) . .
N2 Mn1 N11 86.05(11) . .
O3 Mn1 N11 135.64(10) 7_656 .
O1 Mn1 N11 154.71(10) 7_656 .
O2 Mn1 N11 65.72(10) . .
O41 N40 O40 120.1(8) . .
O41 N40 O42 119.2(8) . .
O40 N40 O42 120.7(7) . .

loop_
_geom_bond_atom_site_label_1
_geom_bond_atom_site_label_2
_geom_bond_distance
_geom_bond_site_symmetry_2
C1 O1 1.325(4) .
C1 C2 1.452(5) .
C1 C6 1.482(5) .
C2 C3 1.361(5) .
C2 O3 1.449(4) .
C3 C4 1.455(6) .
C3 H3 0.9300 .
C4 C5 1.404(6) .
C4 H4 0.9300 .
C5 C6 1.406(5) .
C5 H5 0.9300 .
C6 C7 1.486(5) .
C7 N11 1.268(5) .
C7 H7 0.9300 .
C8 O2 1.262(5) .
C8 N12 1.338(5) .
C8 C9 1.563(5) .
C9 C14 1.373(6) .
C9 C10 1.454(6) .
C10 C11 1.430(7) .
C10 H10 0.9300 .
C11 C12 1.376(8) .
C11 H11 0.9300 .
C12 C13 1.429(8) .
C12 H12 0.9300 .
C13 C14 1.437(7) .
C13 H13 0.9300 .
C14 H14 0.9300 .
C21 N2 1.340(6) .
C21 C22 1.400(7) .
C21 H21 0.9300 .
C22 C23 1.355(8) .
C22 H22 0.9300 .
C23 C24 1.372(7) .
C23 H23 0.9300 .
C24 C25 1.386(6) .
C24 H24 0.9300 .
C25 N2 1.329(5) .
C25 H25 0.9300 .
C31 N3 1.333(5) .
C31 C32 1.384(6) .
C31 H31 0.9300 .
C32 C33 1.356(7) .
C32 H32 0.9300 .
C33 C34 1.372(7) .
C33 H33 0.9300 .
C34 C35 1.388(7) .
C34 H34 0.9300 .
C35 N3 1.321(5) .
C35 H35 0.9300 .
N2 Mn1 2.320(3) .
N3 Mn1 2.310(3) .
N11 N12 1.451(4) .
N11 Mn1 2.412(3) .
N12 H12A 0.8600 .
O1 Mn1 2.216(2) .
O1 Mn1 2.375(2) 7_656
O2 Mn1 2.402(3) .
O3 Mn1 2.329(3) 7_656
O3 H3A 0.9300 .
Mn1 O3 2.330(3) 7_656
Mn1 O1 2.375(2) 7_656
O42 N40 1.280(7) .
O20W H20A 0.99(2) .
N40 O41 1.067(8) .
N40 O40 1.253(7) .

loop_
_geom_hbond_atom_site_label_D
_geom_hbond_atom_site_label_H
_geom_hbond_atom_site_label_A
_geom_hbond_distance_DH
_geom_hbond_distance_HA
_geom_hbond_distance_DA
_geom_hbond_angle_DHA
_geom_hbond_site_symmetry_A
N12 H12A O20W 0.86 2.14 2.913(5) 149.8 3_445
O20W H20A O41 0.99(2) 1.90(5) 2.819(9) 154(10) .
O20W H20A O40 0.99(2) 2.05(8) 2.884(7) 141(10) .
O20W H20A N40 0.99(2) 2.27(3) 3.242(8) 170(10) .
O3 H3A O42 0.93 1.81 2.728(5) 170.2 7_666
